data_2209738
loop_
_publ_author_name
'Yu-Ting Wang'
'Yu-Ling Wang'
'Jian-Ge Wang'
'Yao-Ting Fan'

_publ_section_title
;\m-Ethylenediamine-\k^2^<i>N</i>:<i>N</i>'-bis[(quinoline-2-carboxylato-\k^2^<i>N</i>,<i>O</i>)silver(I)]
 tetrahydrate
;
_journal_coeditor_code AT2063
_journal_issue 8
_journal_name_full 'Acta Crystallographica Section E'
_journal_page_first m1927
_journal_page_last m1929
_journal_paper_doi 10.1107/S1600536806027255
_journal_volume 62
_journal_year 2006
_chemical_formula_iupac '[Ag2 (C10 H6 N O2)2 (C2 H8 N2)] , 4H2 O'
_chemical_formula_moiety 'C22 H20 Ag2 N4 O4 , 4H2 O'
_chemical_formula_sum 'C22 H28 Ag2 N4 O8'
_chemical_formula_weight 692.22
_chemical_name_systematic
;
\m-Ethylenediamine-\k^2^N:N'-bis[(quinoline-2-carboxylato-\k^2^N,O)silver(I)]
tetrahydrate
;
_space_group_IT_number 14
_symmetry_cell_setting monoclinic
_symmetry_space_group_name_Hall '-P 2ybc'
_symmetry_space_group_name_H-M 'P 1 21/c 1'
_atom_sites_solution_hydrogens geom
_atom_sites_solution_primary direct
_atom_sites_solution_secondary difmap
_audit_creation_method SHELXL97
_cell_angle_alpha 90.00
_cell_angle_beta 91.1690(10)
_cell_angle_gamma 90.00
_cell_formula_units_Z 2
_cell_length_a 7.9238(8)
_cell_length_b 22.405(2)
_cell_length_c 6.9939(7)
_cell_measurement_reflns_used 3944
_cell_measurement_temperature 291(2)
_cell_measurement_theta_max 26.69
_cell_measurement_theta_min 2.57
_cell_volume 1241.4(2)
_computing_cell_refinement APEX2
_computing_data_collection 'APEX2 (Bruker, 2004)'
_computing_data_reduction 'SAINT (Bruker, 2004)'
_computing_molecular_graphics 'SHELXTL (Bruker, 2004)'
_computing_publication_material SHELXTL
_computing_structure_refinement 'SHELXL97 (Sheldrick, 1997)'
_computing_structure_solution 'SHELXS97 (Sheldrick, 1997)'
_diffrn_ambient_temperature 291(2)
_diffrn_measured_fraction_theta_full 1.000
_diffrn_measured_fraction_theta_max 1.000
_diffrn_measurement_device_type 'Bruker APEX-2 CCD area-detector'
_diffrn_measurement_method '\f and \w'
_diffrn_radiation_monochromator graphite
_diffrn_radiation_source 'fine-focus sealed tube'
_diffrn_radiation_type MoK\a
_diffrn_radiation_wavelength 0.71073
_diffrn_reflns_av_R_equivalents 0.0232
_diffrn_reflns_av_sigmaI/netI 0.0208
_diffrn_reflns_limit_h_max 10
_diffrn_reflns_limit_h_min -10
_diffrn_reflns_limit_k_max 29
_diffrn_reflns_limit_k_min -29
_diffrn_reflns_limit_l_max 9
_diffrn_reflns_limit_l_min -9
_diffrn_reflns_number 10824
_diffrn_reflns_theta_full 27.50
_diffrn_reflns_theta_max 27.50
_diffrn_reflns_theta_min 2.57
_diffrn_standards_decay_% 0
_diffrn_standards_number 0
_exptl_absorpt_coefficient_mu 1.632
_exptl_absorpt_correction_T_max 0.8422
_exptl_absorpt_correction_T_min 0.6325
_exptl_absorpt_correction_type multi-scan
_exptl_absorpt_process_details '(SADABS; Sheldrick, 1996)'
_exptl_crystal_colour colourless
_exptl_crystal_density_diffrn 1.852
_exptl_crystal_density_method 'not measured'
_exptl_crystal_description block
_exptl_crystal_F_000 692
_exptl_crystal_size_max 0.31
_exptl_crystal_size_mid 0.13
_exptl_crystal_size_min 0.11
_refine_diff_density_max 0.983
_refine_diff_density_min -0.707
_refine_ls_extinction_method none
_refine_ls_goodness_of_fit_ref 1.038
_refine_ls_hydrogen_treatment mixed
_refine_ls_matrix_type full
_refine_ls_number_parameters 179
_refine_ls_number_reflns 2847
_refine_ls_number_restraints 6
_refine_ls_restrained_S_all 1.037
_refine_ls_R_factor_all 0.0467
_refine_ls_R_factor_gt 0.0341
_refine_ls_shift/su_max 0.001
_refine_ls_shift/su_mean 0.000
_refine_ls_structure_factor_coef Fsqd
_refine_ls_weighting_details 'calc w = 1/[\s^2^(Fo^2^)+(0.0219P)^2^+1.8051P] where P=(Fo^2^+2Fc^2^)/3'
_refine_ls_weighting_scheme calc
_refine_ls_wR_factor_gt 0.0693
_refine_ls_wR_factor_ref 0.0755
_reflns_number_gt 2295
_reflns_number_total 2847
_reflns_threshold_expression I>2\s(I)
_cod_data_source_file at2063.cif
_cod_data_source_block I
_cod_original_sg_symbol_H-M 'P 21/c'
_cod_database_code 2209738
_cod_database_fobs_code 2209738

loop_
_symmetry_equiv_pos_as_xyz
'x, y, z'
'-x, y+1/2, -z+1/2'
'-x, -y, -z'
'x, -y-1/2, z-1/2'

loop_
_atom_site_type_symbol
_atom_site_label
_atom_site_fract_x
_atom_site_fract_y
_atom_site_fract_z
_atom_site_U_iso_or_equiv
_atom_site_adp_type
_atom_site_calc_flag
_atom_site_refinement_flags
_atom_site_occupancy
Ag Ag1 0.35699(3) 0.368130(12) 0.53891(4) 0.05520(11) Uani d . 1
O O1 0.0709(3) 0.40332(11) 0.4694(4) 0.0650(7) Uani d . 1
O O2 -0.1732(4) 0.37050(13) 0.3505(5) 0.0774(9) Uani d . 1
O O3 0.7514(5) 0.44636(19) 0.9810(7) 0.0954(11) Uani d D 1
O O4 0.9991(6) 0.50689(18) 0.2568(5) 0.0966(11) Uani d D 1
N N1 0.1932(3) 0.28982(11) 0.4854(3) 0.0392(6) Uani d . 1
N N2 0.5701(4) 0.42563(12) 0.5957(5) 0.0551(7) Uani d . 1
H H2A 0.6097 0.4178 0.7145 0.066 Uiso calc R 1
H H2B 0.6520 0.4159 0.5139 0.066 Uiso calc R 1
C C1 0.0331(4) 0.29875(14) 0.4337(4) 0.0409(7) Uani d . 1
C C2 -0.0789(4) 0.25154(16) 0.3961(5) 0.0489(8) Uani d . 1
H H2 -0.1900 0.2594 0.3584 0.059 Uiso calc R 1
C C3 -0.0243(4) 0.19426(16) 0.4149(5) 0.0510(8) Uani d . 1
H H3 -0.0985 0.1628 0.3921 0.061 Uiso calc R 1
C C4 0.1445(4) 0.18274(14) 0.4688(4) 0.0451(7) Uani d . 1
C C5 0.2129(5) 0.12444(15) 0.4892(5) 0.0571(9) Uani d . 1
H H5 0.1442 0.0914 0.4662 0.068 Uiso calc R 1
C C6 0.3762(5) 0.11622(17) 0.5415(5) 0.0624(10) Uani d . 1
H H6 0.4187 0.0777 0.5552 0.075 Uiso calc R 1
C C7 0.4825(5) 0.16565(18) 0.5755(5) 0.0599(9) Uani d . 1
H H7 0.5947 0.1594 0.6114 0.072 Uiso calc R 1
C C8 0.4231(4) 0.22243(16) 0.5564(5) 0.0487(8) Uani d . 1
H H8 0.4947 0.2547 0.5787 0.058 Uiso calc R 1
C C9 0.2520(4) 0.23228(14) 0.5024(4) 0.0391(7) Uani d . 1
C C10 -0.0279(5) 0.36287(16) 0.4169(5) 0.0541(9) Uani d . 1
C C11 0.5396(6) 0.49067(19) 0.5805(9) 0.101(2) Uani d . 1
H H11A 0.4733 0.5030 0.6887 0.121 Uiso calc R 1
H H11B 0.6476 0.5110 0.5911 0.121 Uiso calc R 1
H H1W 0.785(8) 0.449(3) 1.097(3) 0.20(4) Uiso d D 1
H H2W 0.803(4) 0.4686(15) 0.902(4) 0.055(13) Uiso d D 1
H H3W 1.006(9) 0.4735(13) 0.315(7) 0.14(3) Uiso d D 1
H H4W 0.985(11) 0.5372(16) 0.328(7) 0.20(4) Uiso d D 1

loop_
_atom_site_aniso_label
_atom_site_aniso_U_11
_atom_site_aniso_U_22
_atom_site_aniso_U_33
_atom_site_aniso_U_12
_atom_site_aniso_U_13
_atom_site_aniso_U_23
Ag1 0.04887(16) 0.04392(16) 0.0726(2) -0.00983(11) -0.00253(12) -0.00223(13)
O1 0.0575(15) 0.0453(14) 0.092(2) 0.0054(12) -0.0085(14) -0.0066(13)
O2 0.0536(16) 0.0722(19) 0.106(2) 0.0194(14) -0.0183(15) -0.0144(17)
O3 0.082(2) 0.106(3) 0.098(3) -0.014(2) -0.023(2) -0.002(2)
O4 0.145(3) 0.070(2) 0.075(2) 0.018(2) -0.010(2) 0.000(2)
N1 0.0425(14) 0.0399(14) 0.0352(13) -0.0033(11) 0.0022(11) -0.0018(11)
N2 0.0465(16) 0.0426(15) 0.076(2) -0.0010(12) -0.0110(14) 0.0028(14)
C1 0.0412(16) 0.0470(17) 0.0345(16) -0.0011(13) 0.0012(13) -0.0005(13)
C2 0.0428(17) 0.061(2) 0.0428(18) -0.0061(16) -0.0031(14) -0.0029(16)
C3 0.054(2) 0.055(2) 0.0433(19) -0.0175(16) -0.0019(15) -0.0026(15)
C4 0.0575(19) 0.0431(17) 0.0348(16) -0.0074(15) 0.0014(14) 0.0022(14)
C5 0.078(3) 0.0410(18) 0.052(2) -0.0082(17) -0.0009(18) 0.0028(16)
C6 0.084(3) 0.0440(19) 0.059(2) 0.0099(19) 0.003(2) 0.0099(17)
C7 0.058(2) 0.063(2) 0.058(2) 0.0127(18) -0.0027(17) 0.0071(19)
C8 0.0499(18) 0.0492(19) 0.0470(19) -0.0012(15) -0.0021(15) 0.0006(15)
C9 0.0460(17) 0.0411(16) 0.0301(15) -0.0031(13) 0.0029(12) 0.0009(12)
C10 0.0481(19) 0.056(2) 0.058(2) 0.0093(16) -0.0004(16) -0.0061(17)
C11 0.077(3) 0.052(2) 0.171(6) -0.019(2) -0.060(3) 0.019(3)

loop_
_atom_type_symbol
_atom_type_description
_atom_type_scat_dispersion_real
_atom_type_scat_dispersion_imag
_atom_type_scat_source
C C 0.0033 0.0016 'International Tables Vol C Tables 4.2.6.8 and 6.1.1.4'
H H 0.0000 0.0000 'International Tables Vol C Tables 4.2.6.8 and 6.1.1.4'
N N 0.0061 0.0033 'International Tables Vol C Tables 4.2.6.8 and 6.1.1.4'
O O 0.0106 0.0060 'International Tables Vol C Tables 4.2.6.8 and 6.1.1.4'
Ag Ag -0.8971 1.1015 'International Tables Vol C Tables 4.2.6.8 and 6.1.1.4'

loop_
_geom_angle_atom_site_label_1
_geom_angle_atom_site_label_2
_geom_angle_atom_site_label_3
_geom_angle_site_symmetry_1
_geom_angle
N2 Ag1 N1 . 164.04(10)
N2 Ag1 O1 . 124.40(10)
N1 Ag1 O1 . 71.51(9)
C10 O1 Ag1 . 113.5(2)
H1W O3 H2W . 116(3)
H3W O4 H4W . 115(3)
C1 N1 C9 . 119.0(3)
C1 N1 Ag1 . 118.8(2)
C9 N1 Ag1 . 122.2(2)
C11 N2 Ag1 . 116.7(2)
C11 N2 H2A . 108.1
Ag1 N2 H2A . 108.1
C11 N2 H2B . 108.1
Ag1 N2 H2B . 108.1
H2A N2 H2B . 107.3
N1 C1 C2 . 122.4(3)
N1 C1 C10 . 117.7(3)
C2 C1 C10 . 120.0(3)
C3 C2 C1 . 119.7(3)
C3 C2 H2 . 120.2
C1 C2 H2 . 120.2
C2 C3 C4 . 119.9(3)
C2 C3 H3 . 120.1
C4 C3 H3 . 120.1
C3 C4 C9 . 117.8(3)
C3 C4 C5 . 123.7(3)
C9 C4 C5 . 118.5(3)
C6 C5 C4 . 121.0(3)
C6 C5 H5 . 119.5
C4 C5 H5 . 119.5
C5 C6 C7 . 120.3(4)
C5 C6 H6 . 119.8
C7 C6 H6 . 119.8
C8 C7 C6 . 120.9(4)
C8 C7 H7 . 119.5
C6 C7 H7 . 119.5
C7 C8 C9 . 119.9(3)
C7 C8 H8 . 120.1
C9 C8 H8 . 120.1
N1 C9 C4 . 121.3(3)
N1 C9 C8 . 119.3(3)
C4 C9 C8 . 119.4(3)
O2 C10 O1 . 125.5(3)
O2 C10 C1 . 116.7(3)
O1 C10 C1 . 117.9(3)
C11 C11 N2 3_666 116.0(6)
C11 C11 H11A 3_666 108.3
N2 C11 H11A . 108.3
C11 C11 H11B 3_666 108.3
N2 C11 H11B . 108.3
H11A C11 H11B . 107.4

loop_
_geom_bond_atom_site_label_1
_geom_bond_atom_site_label_2
_geom_bond_site_symmetry_2
_geom_bond_distance
Ag1 N2 . 2.154(3)
Ag1 N1 . 2.210(2)
Ag1 O1 . 2.439(3)
O1 C10 . 1.248(4)
O2 C10 . 1.244(4)
O3 H1W . 0.851(10)
O3 H2W . 0.853(10)
O4 H3W . 0.854(10)
O4 H4W . 0.853(10)
N1 C1 . 1.327(4)
N1 C9 . 1.375(4)
N2 C11 . 1.481(5)
N2 H2A . 0.9000
N2 H2B . 0.9000
C1 C2 . 1.402(4)
C1 C10 . 1.519(5)
C2 C3 . 1.360(5)
C2 H2 . 0.9300
C3 C4 . 1.406(5)
C3 H3 . 0.9300
C4 C9 . 1.416(4)
C4 C5 . 1.420(5)
C5 C6 . 1.350(6)
C5 H5 . 0.9300
C6 C7 . 1.409(6)
C6 H6 . 0.9300
C7 C8 . 1.362(5)
C7 H7 . 0.9300
C8 C9 . 1.417(5)
C8 H8 . 0.9300
C11 C11 3_666 1.345(9)
C11 H11A . 0.9700
C11 H11B . 0.9700

loop_
_geom_hbond_atom_site_label_D
_geom_hbond_atom_site_label_H
_geom_hbond_atom_site_label_A
_geom_hbond_site_symmetry_A
_geom_hbond_distance_DH
_geom_hbond_distance_HA
_geom_hbond_distance_DA
_geom_hbond_angle_DHA
N2 H2A O3 . 0.90 2.25 3.063(5) 150.3
N2 H2B O2 1_655 0.90 2.08 2.957(4) 164.6
O3 H2W O4 3_766 0.853(10) 2.02(2) 2.811(6) 154(4)
O4 H3W O1 1_655 0.854(10) 1.969(19) 2.808(5) 167(7)
O4 H3W O2 1_655 0.854(10) 2.72(4) 3.416(5) 139(6)
O4 H4W O1 3_666 0.853(10) 1.999(19) 2.840(5) 169(6)
O3 H1W O2 1_656 0.851(10) 2.51(5) 3.141(6) 132(6)
O3 H1W O4 1_556 0.851(10) 2.40(4) 3.043(6) 133(4)

loop_
_geom_torsion_atom_site_label_1
_geom_torsion_atom_site_label_2
_geom_torsion_atom_site_label_3
_geom_torsion_atom_site_label_4
_geom_torsion_site_symmetry_4
_geom_torsion
N2 Ag1 O1 C10 . 171.3(3)
N1 Ag1 O1 C10 . -7.3(3)
N2 Ag1 N1 C1 . -171.8(4)
O1 Ag1 N1 C1 . 3.8(2)
N2 Ag1 N1 C9 . 7.7(5)
O1 Ag1 N1 C9 . -176.7(2)
N1 Ag1 N2 C11 . 171.5(4)
O1 Ag1 N2 C11 . -3.4(4)
C9 N1 C1 C2 . 0.2(4)
Ag1 N1 C1 C2 . 179.6(2)
C9 N1 C1 C10 . 179.8(3)
Ag1 N1 C1 C10 . -0.7(4)
N1 C1 C2 C3 . 0.8(5)
C10 C1 C2 C3 . -178.7(3)
C1 C2 C3 C4 . -1.0(5)
C2 C3 C4 C9 . 0.2(5)
C2 C3 C4 C5 . -179.1(3)
C3 C4 C5 C6 . -180.0(3)
C9 C4 C5 C6 . 0.7(5)
C4 C5 C6 C7 . -0.5(6)
C5 C6 C7 C8 . 0.0(6)
C6 C7 C8 C9 . 0.3(5)
C1 N1 C9 C4 . -1.0(4)
Ag1 N1 C9 C4 . 179.5(2)
C1 N1 C9 C8 . 179.6(3)
Ag1 N1 C9 C8 . 0.1(4)
C3 C4 C9 N1 . 0.8(4)
C5 C4 C9 N1 . -179.9(3)
C3 C4 C9 C8 . -179.8(3)
C5 C4 C9 C8 . -0.4(5)
C7 C8 C9 N1 . 179.4(3)
C7 C8 C9 C4 . 0.0(5)
Ag1 O1 C10 O2 . -170.3(3)
Ag1 O1 C10 C1 . 9.3(4)
N1 C1 C10 O2 . 173.2(3)
C2 C1 C10 O2 . -7.1(5)
N1 C1 C10 O1 . -6.4(5)
C2 C1 C10 O1 . 173.2(3)
Ag1 N2 C11 C11 3_666 -50.0(9)
